data_4324089
loop_
_publ_author_name
'Stefan Mebs'
'Roman Kalinowski'
'Simon Grabowsky'
'Diana F\"orster'
'Rainer Kickbusch'
'Eugen Justus'
'Wolfgang Morgenroth'
'Carsten Paulmann'
'Peter Luger'
'Detlef Gabel'
'Dieter Lentz'

_publ_contact_author
;
    Prof. Dr. Dieter Lentz
    Institut f\"ur  Chemie und Biochemie
    Anorganische Chemie
    Freie Universit\"at Berlin
    Fabeckstr. 34-36
    14195, Berlin
    Germany
;
_publ_contact_author_email lentz@chemie.fu-berlin.de
_publ_contact_author_fax 0049-30-83852695
_publ_contact_author_phone 0049-30-83852695
_publ_section_title
;
 Real-Space Indicators for Chemical Bonding. Experimental and Theoretical
 Electron Density Studies of Four Deltahedral Boranes
;
_journal_name_full 'Inorganic Chemistry'
_journal_page_first 90
_journal_page_last 103
_journal_paper_doi 10.1021/ic1013158
_journal_volume 50
_journal_year 2011
_chemical_absolute_configuration b12
_chemical_formula_moiety 'B12 H12, 2(C7 H10 N)'
_chemical_formula_sum 'C14 H32 B12 N2'
_chemical_formula_weight 358.14
_chemical_name_common 'lutidinium dodecahydro-closo-dodecaborate(2-)'
_chemical_name_systematic
; 
 ? 
;
_space_group_IT_number 14
_symmetry_cell_setting monoclinic
_symmetry_space_group_name_Hall '-P 2yn'
_symmetry_space_group_name_H-M 'P 1 21/n 1'
_audit_creation_method SHELXL-97
_cell_angle_alpha 90
_cell_angle_beta 95.88(3)
_cell_angle_gamma 90
_cell_formula_units_Z 2
_cell_length_a 9.920(2)
_cell_length_b 9.190(2)
_cell_length_c 11.841(2)
_cell_measurement_temperature 100(2)
_cell_volume 1073.8(4)
_computing_cell_refinement XDS
_computing_data_collection XDS
_computing_data_reduction XDS
_computing_molecular_graphics 'Volkov et al, (2006)'
_computing_publication_material 'Volkov et al, (2006)'
_computing_structure_refinement 'Volkov et al, (2006)'
_computing_structure_solution 'SHELXS-97 (Sheldrick, 1990)'
_diffrn_ambient_temperature 100(2)
_diffrn_measured_fraction_theta_full 0.993
_diffrn_measured_fraction_theta_max 0.993
_diffrn_measurement_device_type 'Mar165 CCD'
_diffrn_measurement_method \w
_diffrn_radiation_monochromator graphite
_diffrn_radiation_source synchrotron
_diffrn_radiation_type synchrotron
_diffrn_radiation_wavelength 0.5600(2)
_diffrn_reflns_av_R_equivalents 0.0954
_diffrn_reflns_av_sigmaI/netI 0.1127
_diffrn_reflns_limit_h_max 22
_diffrn_reflns_limit_h_min -22
_diffrn_reflns_limit_k_max 21
_diffrn_reflns_limit_k_min 0
_diffrn_reflns_limit_l_max 27
_diffrn_reflns_limit_l_min 0
_diffrn_reflns_number 133297
_diffrn_reflns_reduction_process
;
 Scaled and merged with Sortav
 R.H. Blessing, (1987) Cryst. Rev. 1, 3-58
 R.H. Blessing, (1989) J. Appl. Cryst. 22, 396-397
;
_diffrn_reflns_theta_full 40.51
_diffrn_reflns_theta_max 40.51
_diffrn_reflns_theta_min 2.01
_exptl_absorpt_coefficient_mu 0.038
_exptl_absorpt_correction_type none
_exptl_crystal_colour colourless
_exptl_crystal_density_diffrn 1.108(1)
_exptl_crystal_density_method 'not measured'
_exptl_crystal_F_000 380.0
_exptl_crystal_size_max 0.3
_exptl_crystal_size_mid 0.25
_exptl_crystal_size_min 0.2
_refine_diff_density_max 0.678
_refine_diff_density_min -0.250
_refine_diff_density_rms 0.038
_refine_ls_extinction_method none
_refine_ls_goodness_of_fit_ref 0.594
_refine_ls_matrix_type full
_refine_ls_number_parameters 275
_refine_ls_number_reflns 8030
_refine_ls_number_restraints 0
_refine_ls_R_factor_all 0.069
_refine_ls_R_factor_gt 0.033
_refine_ls_R_Fsqd_factor 0.047
_refine_ls_shift/su_max 0
_refine_ls_structure_factor_coef Fsqd
_refine_ls_weighting_details
;
calc w2 = 1/[s^2^(Fo^2^)]
;
_refine_ls_weighting_scheme calc
_refine_ls_wR_factor_ref 0.083
_reflns_number_gt 8030
_reflns_number_total 13935
_reflns_threshold_expression >2sigma(I)
_cod_data_source_file ic1013158_si_005.cif
_cod_data_source_block b12h12
_cod_database_code 4324089

loop_
_symmetry_equiv_pos_as_xyz
'x, y, z'
'-x+1/2, y+1/2, -z+1/2'
'-x, -y, -z'
'x-1/2, -y-1/2, z-1/2'

loop_
_atom_local_axes_atom_label
_atom_local_axes_atom0
_atom_local_axes_ax1
_atom_local_axes_atom1
_atom_local_axes_atom2
_atom_local_axes_ax2
N(1) C(2) X N(1) C(3) Y
C(2) C(5) X C(2) N(1) Y
C(3) N(1) X C(3) C(4) Y
C(4) C(3) X C(4) C(6) Y
C(5) C(6) X C(5) C(2) Y
C(6) C(4) X C(6) C(5) Y
C(7) C(2) Z C(7) H(73) Y
C(8) C(3) Z C(8) H(83) Y
H(1) N(1) Z H(1) C(2) Y
H(4) C(4) Z H(4) C(3) Y
H(5) C(5) Z H(5) C(2) Y
H(6) C(6) Z H(6) C(4) Y
H(71) C(7) Z H(71) H(72) Y
H(72) C(7) Z H(72) H(73) Y
H(73) C(7) Z H(73) H(71) Y
H(81) C(8) Z H(81) H(82) Y
H(82) C(8) Z H(82) H(83) Y
H(83) C(8) Z H(83) H(81) Y
H(91) B(1) Z H(91) B(6) Y
H(92) B(2) Z H(92) B(3) Y
H(93) B(3) Z H(93) B(5) Y
H(94) B(4) Z H(94) B(1) Y
H(95) B(5) Z H(95) B(1) Y
H(96) B(6) Z H(96) B(2) Y

loop_
_atom_rho_multipole_atom_label
_atom_rho_multipole_coeff_Pv
_atom_rho_multipole_coeff_P00
_atom_rho_multipole_coeff_P11
_atom_rho_multipole_coeff_P1-1
_atom_rho_multipole_coeff_P10
_atom_rho_multipole_coeff_P20
_atom_rho_multipole_coeff_P21
_atom_rho_multipole_coeff_P2-1
_atom_rho_multipole_coeff_P22
_atom_rho_multipole_coeff_P2-2
_atom_rho_multipole_coeff_P30
_atom_rho_multipole_coeff_P31
_atom_rho_multipole_coeff_P3-1
_atom_rho_multipole_coeff_P32
_atom_rho_multipole_coeff_P3-2
_atom_rho_multipole_coeff_P33
_atom_rho_multipole_coeff_P3-3
_atom_rho_multipole_coeff_P40
_atom_rho_multipole_coeff_P41
_atom_rho_multipole_coeff_P4-1
_atom_rho_multipole_coeff_P42
_atom_rho_multipole_coeff_P4-2
_atom_rho_multipole_coeff_P43
_atom_rho_multipole_coeff_P4-3
_atom_rho_multipole_coeff_P44
_atom_rho_multipole_coeff_P4-4
_atom_rho_multipole_kappa
_atom_rho_multipole_kappa_prime0
_atom_rho_multipole_kappa_prime1
_atom_rho_multipole_kappa_prime2
_atom_rho_multipole_kappa_prime3
_atom_rho_multipole_kappa_prime4
_atom_rho_multipole_radial_slater_n0
_atom_rho_multipole_radial_slater_zeta0
_atom_rho_multipole_radial_slater_n1
_atom_rho_multipole_radial_slater_zeta1
_atom_rho_multipole_radial_slater_n2
_atom_rho_multipole_radial_slater_zeta2
_atom_rho_multipole_radial_slater_n3
_atom_rho_multipole_radial_slater_zeta3
_atom_rho_multipole_radial_slater_n4
_atom_rho_multipole_radial_slater_zeta4
N(1) 4.74(5) 0 0.047(13) -0.021(14) 0 -0.120(12) 0 0 0.012(11) 0.041(12) 0 0.001(11) 0.012(11) 0 0 0.157(12) 0.007(12) 0.041(15) 0 0 -0.014(14) -0.004(14) 0 0 -0.037(14) -0.047(15) 1.001762 1.008605 1.008605 1.008605 1.008605 1.008605 2 3.83936 2 3.83936 2 3.83936 3 3.83936 4 3.83936
C(2) 3.94(3) 0 0.028(11) 0.022(12) 0 -0.259(10) 0 0 -0.011(10) 0.007(10) 0 -0.010(10) 0.042(10) 0 0 0.290(12) -0.014(13) 0.030(14) 0 0 -0.019(14) 0.025(13) 0 0 0.031(15) 0.026(15) 1.000631 0.977689 0.977689 0.977689 0.977689 0.977689 2 3.1762 2 3.1762 2 3.1762 3 3.1762 4 3.1762
C(3) 3.9441 0 0.0278 0.022 0 -0.2591 0 0 -0.0112 0.0066 0 -0.0103 0.0418 0 0 0.2898 -0.0135 0.0302 0 0 -0.0191 0.0248 0 0 0.0307 0.0255 1.000631 0.977689 0.977689 0.977689 0.977689 0.977689 2 3.1762 2 3.1762 2 3.1762 3 3.1762 4 3.1762
C(4) 4.07(3) 0 0.025(12) 0.038(11) 0 -0.237(8) 0 0 0.019(9) 0.007(9) 0 0.005(10) 0.030(9) 0 0 0.258(9) 0.007(12) 0.058(11) 0 0 -0.010(12) -0.023(10) 0 0 0.012(14) -0.008(11) 0.997818 0.993248 0.993248 0.993248 0.993248 0.993248 2 3.1762 2 3.1762 2 3.1762 3 3.1762 4 3.1762
C(5) 4.07 0 0.0246 0.0383 0 -0.2373 0 0 0.0185 0.0073 0 0.0047 0.0295 0 0 0.2576 0.0065 0.0577 0 0 -0.0097 -0.0226 0 0 0.0124 -0.0083 0.997818 0.993248 0.993248 0.993248 0.993248 0.993248 2 3.1762 2 3.1762 2 3.1762 3 3.1762 4 3.1762
C(6) 4.07 0 0.0246 0.0383 0 -0.2373 0 0 0.0185 0.0073 0 0.0047 0.0295 0 0 0.2576 0.0065 0.0577 0 0 -0.0097 -0.0226 0 0 0.0124 -0.0083 0.997818 0.993248 0.993248 0.993248 0.993248 0.993248 2 3.1762 2 3.1762 2 3.1762 3 3.1762 4 3.1762
C(7) 4.27(8) 0 0 0 -0.022(16) -0.043(14) 0 0 0 0 0.266(19) 0 0 0 0 -0.013(10) -0.106(18) 0.114(17) 0 0 0 0 -0.009(13) 0.022(18) 0 0 0.994605 0.900567 0.900567 0.900567 0.900567 0.900567 2 3.1762 2 3.1762 2 3.1762 3 3.1762 4 3.1762
C(8) 4.2725 0 0 0 -0.022 -0.0429 0 0 0 0 0.2658 0 0 0 0 -0.0127 -0.1064 0.1139 0 0 0 0 -0.0089 0.0216 0 0 0.994605 0.900567 0.900567 0.900567 0.900567 0.900567 2 3.1762 2 3.1762 2 3.1762 3 3.1762 4 3.1762
B(1) 2.98(3) 0 0.008(7) 0.019(8) 0 -0.033(7) 0 0 -0.027(6) 0.063(8) 0 0.073(7) 0.140(8) 0 0 0.194(8) -0.023(6) -0.004(8) 0 0 0.000(9) -0.007(8) 0 0 -0.001(8) -0.002(8) 1.014233 0.997502 0.997502 0.997502 0.997502 0.997502 2 2.5246 2 2.5246 2 2.5246 3 2.5246 4 2.5246
B(2) 2.9771 0 0.0084 0.0189 0 -0.0334 0 0 -0.0265 0.0628 0 0.0726 0.1401 0 0 0.1937 -0.0233 -0.0044 0 0 0 -0.0073 0 0 -0.0009 -0.0017 1.014233 0.997502 0.997502 0.997502 0.997502 0.997502 2 2.5246 2 2.5246 2 2.5246 3 2.5246 4 2.5246
B(3) 2.9771 0 0.0084 0.0189 0 -0.0334 0 0 -0.0265 0.0628 0 0.0726 0.1401 0 0 0.1937 -0.0233 -0.0044 0 0 0 -0.0073 0 0 -0.0009 -0.0017 1.014233 0.997502 0.997502 0.997502 0.997502 0.997502 2 2.5246 2 2.5246 2 2.5246 3 2.5246 4 2.5246
B(4) 2.9771 0 0.0084 0.0189 0 -0.0334 0 0 -0.0265 0.0628 0 0.0726 0.1401 0 0 0.1937 -0.0233 -0.0044 0 0 0 -0.0073 0 0 -0.0009 -0.0017 1.014233 0.997502 0.997502 0.997502 0.997502 0.997502 2 2.5246 2 2.5246 2 2.5246 3 2.5246 4 2.5246
B(5) 2.9771 0 0.0084 0.0189 0 -0.0334 0 0 -0.0265 0.0628 0 0.0726 0.1401 0 0 0.1937 -0.0233 -0.0044 0 0 0 -0.0073 0 0 -0.0009 -0.0017 1.014233 0.997502 0.997502 0.997502 0.997502 0.997502 2 2.5246 2 2.5246 2 2.5246 3 2.5246 4 2.5246
B(6) 2.9771 0 0.0084 0.0189 0 -0.0334 0 0 -0.0265 0.0628 0 0.0726 0.1401 0 0 0.1937 -0.0233 -0.0044 0 0 0 -0.0073 0 0 -0.0009 -0.0017 1.014233 0.997502 0.997502 0.997502 0.997502 0.997502 2 2.5246 2 2.5246 2 2.5246 3 2.5246 4 2.5246
H(1) 0.86(3) 0 0 0 0.18(2) 0.13(3) 0 0 0 0 0.10(4) 0 0 0 0 0 0 0.01(4) 0 0 0 0 0 0 0 0 1.156007 1.256141 1.256141 1.256141 1.256141 1.256141 0 2 1 2 2 2 3 2 4 2
H(4) 0.88(3) 0 0 0 0.145(18) 0.06(2) 0 0 0 0 -0.03(3) 0 0 0 0 0 0 -0.04(3) 0 0 0 0 0 0 0 0 1.148835 1.21628 1.21628 1.21628 1.21628 1.21628 0 2 1 2 2 2 3 2 4 2
H(5) 0.91(3) 0 0 0 0.151(18) 0.04(2) 0 0 0 0 -0.01(3) 0 0 0 0 0 0 -0.06(3) 0 0 0 0 0 0 0 0 1.148835 1.21628 1.21628 1.21628 1.21628 1.21628 0 2 1 2 2 2 3 2 4 2
H(6) 0.90(3) 0 0 0 0.126(17) 0.01(2) 0 0 0 0 -0.07(3) 0 0 0 0 0 0 -0.05(3) 0 0 0 0 0 0 0 0 1.148835 1.21628 1.21628 1.21628 1.21628 1.21628 0 2 1 2 2 2 3 2 4 2
H(71) 0.89(3) 0 0 0 0.109(16) 0.02(2) 0 0 0 0 0.02(3) 0 0 0 0 0 0 -0.03(3) 0 0 0 0 0 0 0 0 1.129944 1.27559 1.27559 1.27559 1.27559 1.27559 0 2 1 2 2 2 3 2 4 2
H(72) 0.85(3) 0 0 0 0.084(16) 0.04(2) 0 0 0 0 -0.01(3) 0 0 0 0 0 0 -0.08(3) 0 0 0 0 0 0 0 0 1.129944 1.27559 1.27559 1.27559 1.27559 1.27559 0 2 1 2 2 2 3 2 4 2
H(73) 0.86(3) 0 0 0 0.112(15) 0.01(2) 0 0 0 0 -0.05(3) 0 0 0 0 0 0 -0.10(3) 0 0 0 0 0 0 0 0 1.129944 1.27559 1.27559 1.27559 1.27559 1.27559 0 2 1 2 2 2 3 2 4 2
H(81) 0.79(3) 0 0 0 0.181(17) -0.01(2) 0 0 0 0 -0.08(3) 0 0 0 0 0 0 -0.13(4) 0 0 0 0 0 0 0 0 1.129944 1.27559 1.27559 1.27559 1.27559 1.27559 0 2 1 2 2 2 3 2 4 2
H(82) 0.81(3) 0 0 0 0.101(17) 0.01(2) 0 0 0 0 0.00(3) 0 0 0 0 0 0 0.01(4) 0 0 0 0 0 0 0 0 1.129944 1.27559 1.27559 1.27559 1.27559 1.27559 0 2 1 2 2 2 3 2 4 2
H(83) 0.91(3) 0 0 0 0.123(17) -0.03(2) 0 0 0 0 -0.12(3) 0 0 0 0 0 0 -0.12(4) 0 0 0 0 0 0 0 0 1.129944 1.27559 1.27559 1.27559 1.27559 1.27559 0 2 1 2 2 2 3 2 4 2
H(91) 1.08(2) 0 0 0 0.162(17) 0.03(2) 0 0 0 0 -0.00(3) 0 0 0 0 0 0 0.05(4) 0 0 0 0 0 0 0 0 1.103144 1.022515 1.022515 1.022515 1.022515 1.022515 0 2 1 2 2 2 3 2 4 2
H(92) 1.17(2) 0 0 0 0.102(18) 0.11(2) 0 0 0 0 0.04(3) 0 0 0 0 0 0 0.06(4) 0 0 0 0 0 0 0 0 1.103144 1.022515 1.022515 1.022515 1.022515 1.022515 0 2 1 2 2 2 3 2 4 2
H(93) 1.10(2) 0 0 0 0.092(18) 0.10(2) 0 0 0 0 0.07(3) 0 0 0 0 0 0 0.03(4) 0 0 0 0 0 0 0 0 1.103144 1.022515 1.022515 1.022515 1.022515 1.022515 0 2 1 2 2 2 3 2 4 2
H(94) 1.41(2) 0 0 0 0.051(18) 0.03(2) 0 0 0 0 0.14(3) 0 0 0 0 0 0 -0.02(4) 0 0 0 0 0 0 0 0 1.103144 1.022515 1.022515 1.022515 1.022515 1.022515 0 2 1 2 2 2 3 2 4 2
H(95) 1.20(2) 0 0 0 0.052(17) 0.20(2) 0 0 0 0 -0.06(3) 0 0 0 0 0 0 0.05(4) 0 0 0 0 0 0 0 0 1.103144 1.022515 1.022515 1.022515 1.022515 1.022515 0 2 1 2 2 2 3 2 4 2
H(96) 1.13(2) 0 0 0 0.153(16) 0.11(2) 0 0 0 0 0.02(3) 0 0 0 0 0 0 0.05(4) 0 0 0 0 0 0 0 0 1.103144 1.022515 1.022515 1.022515 1.022515 1.022515 0 2 1 2 2 2 3 2 4 2

loop_
_atom_site_type_symbol
_atom_site_label
_atom_site_fract_x
_atom_site_fract_y
_atom_site_fract_z
_atom_site_occupancy
_atom_site_symmetry_multiplicity
_atom_site_U_iso_or_equiv
_atom_site_adp_type
N N1 0.39468(4) 0.68377(4) 0.12149(3) 1 4 0.017 Uani
C C2 0.32099(4) 0.59380(4) 0.04864(3) 1 4 0.017 Uani
C C3 0.49364(4) 0.77420(4) 0.09312(3) 1 4 0.018 Uani
C C4 0.52494(4) 0.77300(5) -0.01836(3) 1 4 0.020 Uani
C C5 0.34900(4) 0.59364(5) -0.06383(3) 1 4 0.020 Uani
C C6 0.45164(4) 0.68280(5) -0.09719(3) 1 4 0.021 Uani
C C7 0.21571(4) 0.50220(5) 0.09545(4) 1 4 0.022 Uani
C C8 0.55983(5) 0.87042(6) 0.18411(4) 1 4 0.025 Uani
B B1 0.96278(4) 0.17479(4) 0.03170(3) 1 4 0.015 Uani
B B2 1.07695(4) -0.10240(4) 0.10747(3) 1 4 0.015 Uani
B B3 1.16621(3) -0.03946(4) -0.00624(3) 1 4 0.015 Uani
B B4 1.11249(4) 0.08701(4) 0.09388(3) 1 4 0.015 Uani
B B5 1.09558(4) 0.13203(4) -0.05351(3) 1 4 0.015 Uani
B B6 0.95057(4) 0.03003(4) 0.13082(3) 1 4 0.015 Uani
H H1 0.372053 0.681189 0.202623 1 4 0.034 Uani
H H4 0.606104 0.842048 -0.041710 1 4 0.038 Uani
H H5 0.286272 0.521293 -0.119008 1 4 0.039 Uani
H H6 0.473611 0.687148 -0.184849 1 4 0.042 Uani
H H71 0.247460 0.446508 0.171870 1 4 0.045 Uani
H H72 0.134784 0.568961 0.116180 1 4 0.044 Uani
H H73 0.170970 0.417793 0.043470 1 4 0.045 Uani
H H81 0.579716 0.811713 0.260973 1 4 0.049 Uani
H H82 0.482877 0.942289 0.205352 1 4 0.048 Uani
H H83 0.643389 0.929476 0.158908 1 4 0.049 Uani
H H91 0.940854 0.298425 0.053442 1 4 0.034 Uani
H H92 1.131907 -0.173150 0.182810 1 4 0.033 Uani
H H93 1.282077 -0.073029 -0.006197 1 4 0.034 Uani
H H94 1.188594 0.149809 0.161264 1 4 0.033 Uani
H H95 1.156812 0.224258 -0.096949 1 4 0.033 Uani
H H96 0.919026 0.051382 0.223687 1 4 0.033 Uani

loop_
_atom_site_aniso_label
_atom_site_aniso_U_11
_atom_site_aniso_U_22
_atom_site_aniso_U_33
_atom_site_aniso_U_12
_atom_site_aniso_U_13
_atom_site_aniso_U_23
N1 0.01852(10) 0.02108(11) 0.01230(9) -0.00025(11) 0.00358(8) 0.00110(9)
C2 0.01706(10) 0.02019(12) 0.01485(10) 0.00160(10) 0.00238(8) 0.00057(9)
C3 0.01820(11) 0.02239(13) 0.01364(10) -0.00047(10) 0.00357(8) 0.00141(10)
C4 0.01795(11) 0.02714(15) 0.01497(10) 0.00117(11) 0.00549(9) 0.00175(10)
C5 0.01988(12) 0.02632(15) 0.01441(10) 0.00187(11) 0.00218(9) -0.00177(10)
C6 0.02072(12) 0.03018(16) 0.01370(10) 0.00268(12) 0.00518(9) -0.00061(11)
C7 0.02160(13) 0.02201(14) 0.02115(13) -0.00161(11) 0.00262(10) 0.00222(11)
C8 0.03078(18) 0.02826(17) 0.01744(12) -0.00845(15) 0.00464(12) -0.00025(13)
B1 0.01618(11) 0.01680(12) 0.01304(10) 0.00091(9) 0.00339(8) -0.00024(9)
B2 0.01576(11) 0.01833(12) 0.01194(9) 0.00106(9) 0.00196(8) 0.00119(9)
B3 0.01320(10) 0.01927(13) 0.01414(10) 0.00114(9) 0.00327(8) 0.00049(9)
B4 0.01498(10) 0.01874(13) 0.01221(10) -0.00084(10) 0.00171(8) -0.00045(9)
B5 0.01530(10) 0.01788(12) 0.01306(10) -0.00094(9) 0.00366(8) 0.00070(9)
B6 0.01620(11) 0.01870(13) 0.01128(9) 0.00051(9) 0.00390(8) 0.00003(9)
H1 0.04211 0.04163 0.01993 -0.00877 0.00944 -0.00023
H4 0.03260 0.04889 0.03373 -0.00858 0.01225 0.00379
H5 0.04140 0.04744 0.02855 -0.00767 -0.00029 -0.00901
H6 0.04714 0.06068 0.02085 -0.00325 0.01261 -0.00283
H71 0.04577 0.05080 0.03603 -0.00695 -0.00151 0.01675
H72 0.03536 0.04145 0.05892 0.00448 0.01853 0.00309
H73 0.04987 0.04377 0.04265 -0.01581 0.00442 -0.0092
H81 0.06736 0.05159 0.02640 -0.01621 -0.00343 0.00747
H82 0.05096 0.04815 0.04765 -0.00134 0.01249 -0.01493
H83 0.04843 0.05816 0.04067 -0.02499 0.01166 -0.0015
H91 0.041754 0.023555 0.036545 0.004695 0.007226 -0.004072
H92 0.037315 0.037332 0.025869 0.006275 -0.002549 0.009321
H93 0.019974 0.044172 0.040420 0.006266 0.006153 0.000742
H94 0.032887 0.039412 0.028618 -0.007471 -0.004634 -0.006592
H95 0.035613 0.032589 0.034237 -0.008535 0.010934 0.006384
H96 0.041084 0.042452 0.019626 0.001237 0.011895 -0.002993

loop_
_atom_type_symbol
_atom_type_description
_atom_type_scat_dispersion_real
_atom_type_scat_dispersion_imag
_atom_type_scat_source
C C 0.0015 0.0009 'International Tables Vol C Tables 4.2.6.8 and 6.1.1.4'
H H 0.0000 0.0000 'International Tables Vol C Tables 4.2.6.8 and 6.1.1.4'
B B 0.0004 0.0004 'International Tables Vol C Tables 4.2.6.8 and 6.1.1.4'
N N 0.0030 0.0019 'International Tables Vol C Tables 4.2.6.8 and 6.1.1.4'

loop_
_geom_angle_atom_site_label_1
_geom_angle_atom_site_label_2
_geom_angle_atom_site_label_3
_geom_angle
_geom_angle_site_symmetry_1
_geom_angle_site_symmetry_2
_geom_angle_site_symmetry_3
_geom_angle_publ_flag
C(2) N(1) C(3) 125.06(3) 1_555 1_555 1_555 yes
C(2) N(1) H(1) 115.73 1_555 1_555 1_555 yes
C(3) N(1) H(1) 119.22 1_555 1_555 1_555 yes
N(1) C(2) C(5) 117.64(4) 1_555 1_555 1_555 yes
N(1) C(2) C(7) 117.43(3) 1_555 1_555 1_555 yes
C(5) C(2) C(7) 124.93(4) 1_555 1_555 1_555 yes
N(1) C(3) C(4) 118.03(4) 1_555 1_555 1_555 yes
N(1) C(3) C(8) 117.43(3) 1_555 1_555 1_555 yes
C(4) C(3) C(8) 124.53(4) 1_555 1_555 1_555 yes
C(3) C(4) C(6) 119.28(3) 1_555 1_555 1_555 yes
C(3) C(4) H(4) 118.89 1_555 1_555 1_555 yes
C(6) C(4) H(4) 121.82 1_555 1_555 1_555 yes
C(2) C(5) C(6) 119.65(4) 1_555 1_555 1_555 yes
C(2) C(5) H(5) 114.85 1_555 1_555 1_555 yes
C(6) C(5) H(5) 125.49 1_555 1_555 1_555 yes
C(4) C(6) C(5) 120.32(3) 1_555 1_555 1_555 yes
C(4) C(6) H(6) 118.48 1_555 1_555 1_555 yes
C(5) C(6) H(6) 121.16 1_555 1_555 1_555 yes
C(2) C(7) H(71) 115.59 1_555 1_555 1_555 yes
C(2) C(7) H(72) 109.60 1_555 1_555 1_555 yes
C(2) C(7) H(73) 117.71 1_555 1_555 1_555 yes
H(71) C(7) H(72) 104.37 1_555 1_555 1_555 yes
H(71) C(7) H(73) 102.29 1_555 1_555 1_555 yes
H(72) C(7) H(73) 106.06 1_555 1_555 1_555 yes
C(3) C(8) H(81) 110.36 1_555 1_555 1_555 yes
C(3) C(8) H(82) 105.45 1_555 1_555 1_555 yes
C(3) C(8) H(83) 113.53 1_555 1_555 1_555 yes
H(81) C(8) H(82) 100.89 1_555 1_555 1_555 yes
H(81) C(8) H(83) 114.90 1_555 1_555 1_555 yes
H(82) C(8) H(83) 110.57 1_555 1_555 1_555 yes

loop_
_geom_bond_atom_site_label_1
_geom_bond_atom_site_label_2
_geom_bond_distance
_geom_bond_site_symmetry_1
_geom_bond_site_symmetry_2
_geom_bond_publ_flag
N(1) C(2) 1.3539(6) 1_555 1_555 yes
N(1) C(3) 1.3545(5) 1_555 1_555 yes
N(1) H(1) 1.0090 1_555 1_555 yes
C(2) C(5) 1.3880(5) 1_555 1_555 yes
C(2) C(7) 1.4918(5) 1_555 1_555 yes
C(3) C(4) 1.3868(5) 1_555 1_555 yes
C(3) C(8) 1.4930(6) 1_555 1_555 yes
C(4) C(6) 1.3957(6) 1_555 1_555 yes
C(4) H(4) 1.0830 1_555 1_555 yes
C(5) C(6) 1.3952(6) 1_555 1_555 yes
C(5) H(5) 1.0830 1_555 1_555 yes
C(6) H(6) 1.0830 1_555 1_555 yes
C(7) H(71) 1.0590 1_555 1_555 yes
C(7) H(72) 1.0590 1_555 1_555 yes
C(7) H(73) 1.0590 1_555 1_555 yes
C(8) H(81) 1.0590 1_555 1_555 yes
C(8) H(82) 1.0590 1_555 1_555 yes
C(8) H(83) 1.0590 1_555 1_555 yes
B(1) H(91) 1.1900 1_555 1_555 yes
B(2) H(92) 1.1900 1_555 1_555 yes
B(3) H(93) 1.1900 1_555 1_555 yes
B(4) H(94) 1.1900 1_555 1_555 yes
B(5) H(95) 1.1900 1_555 1_555 yes
B(6) H(96) 1.1900 1_555 1_555 yes
